data_4037116
loop_
_publ_author_name
'Zhang, Jiaxing'
'Cao, Dongdong'
'Wang, Hongyu'
'Zheng, Changwu'
'Zhao, Gang'
'Shang, Yongjia'

_publ_section_title
;
 Enantioselective Construction of Spirocyclic Oxindoles via Tandem
 Michael/Michael Reactions Catalyzed by Multifunctional Quaternary
 Phosphonium Salt.
;
_journal_issue 21
_journal_name_full 'The Journal of organic chemistry'
_journal_page_first 10558
_journal_page_last 10568
_journal_paper_doi 10.1021/acs.joc.6b01553
_journal_volume 81
_journal_year 2016
_chemical_absolute_configuration ad
_chemical_formula_moiety 'C41 H38 F N O9'
_chemical_formula_sum 'C41 H38 F N O9'
_chemical_formula_weight 707.72
_space_group_crystal_system monoclinic
_space_group_IT_number 4
_space_group_name_Hall 'P 2yb'
_space_group_name_H-M_alt 'P 1 21 1'
_atom_sites_solution_hydrogens geom
_audit_creation_method SHELXL-2014
_cell_angle_alpha 90
_cell_angle_beta 108.0760(10)
_cell_angle_gamma 90
_cell_formula_units_Z 2
_cell_length_a 14.4027(5)
_cell_length_b 8.6895(3)
_cell_length_c 14.5915(5)
_cell_measurement_reflns_used 9179
_cell_measurement_temperature 293(2)
_cell_measurement_theta_max 68.42
_cell_measurement_theta_min 6.01
_cell_volume 1736.03(10)
_computing_cell_refinement 'Bruker SAINT'
_computing_data_collection 'Bruker APEX2'
_computing_data_reduction 'Bruker SAINT'
_computing_molecular_graphics 'Bruker SHELXTL'
_computing_publication_material 'Bruker SHELXTL'
_computing_structure_refinement 'SHELXL-2014 (Sheldrick, 2014)'
_computing_structure_solution 'SHELXS-97 (Sheldrick 2008)'
_diffrn_ambient_temperature 293(2)
_diffrn_measured_fraction_theta_full 0.994
_diffrn_measured_fraction_theta_max 0.990
_diffrn_measurement_device_type 'CCD area detector'
_diffrn_measurement_method 'phi and omega scans'
_diffrn_radiation_type CuK\a
_diffrn_radiation_wavelength 1.54178
_diffrn_reflns_av_R_equivalents 0.0243
_diffrn_reflns_av_unetI/netI 0.0205
_diffrn_reflns_Laue_measured_fraction_full 0.994
_diffrn_reflns_Laue_measured_fraction_max 0.990
_diffrn_reflns_limit_h_max 17
_diffrn_reflns_limit_h_min -17
_diffrn_reflns_limit_k_max 10
_diffrn_reflns_limit_k_min -10
_diffrn_reflns_limit_l_max 17
_diffrn_reflns_limit_l_min -17
_diffrn_reflns_number 24202
_diffrn_reflns_point_group_measured_fraction_full 0.995
_diffrn_reflns_point_group_measured_fraction_max 0.992
_diffrn_reflns_theta_full 67.679
_diffrn_reflns_theta_max 68.415
_diffrn_reflns_theta_min 3.767
_diffrn_source 'sealed tube'
_exptl_absorpt_coefficient_mu 0.820
_exptl_absorpt_correction_type none
_exptl_crystal_colour colorless
_exptl_crystal_density_diffrn 1.354
_exptl_crystal_description block
_exptl_crystal_F_000 674
_exptl_crystal_size_max 0.05
_exptl_crystal_size_mid 0.04
_exptl_crystal_size_min 0.03
_refine_diff_density_max 0.205
_refine_diff_density_min -0.134
_refine_diff_density_rms 0.028
_refine_ls_abs_structure_details
;
 Refined as an inversion twin.
;
_refine_ls_abs_structure_Flack 0.06(13)
_refine_ls_extinction_method none
_refine_ls_goodness_of_fit_ref 1.031
_refine_ls_hydrogen_treatment constr
_refine_ls_matrix_type full
_refine_ls_number_parameters 472
_refine_ls_number_reflns 6293
_refine_ls_number_restraints 7
_refine_ls_restrained_S_all 1.039
_refine_ls_R_factor_all 0.0288
_refine_ls_R_factor_gt 0.0275
_refine_ls_shift/su_max 0.000
_refine_ls_shift/su_mean 0.000
_refine_ls_structure_factor_coef Fsqd
_refine_ls_weighting_details 'w=1/[\s^2^(Fo^2^)+(0.0410P)^2^+0.1951P] where P=(Fo^2^+2Fc^2^)/3'
_refine_ls_weighting_scheme calc
_refine_ls_wR_factor_gt 0.0709
_refine_ls_wR_factor_ref 0.0721
_reflns_Friedel_coverage 0.869
_reflns_Friedel_fraction_full 0.997
_reflns_Friedel_fraction_max 0.994
_reflns_number_gt 6095
_reflns_number_total 6293
_reflns_threshold_expression 'I > 2\s(I)'
_cod_data_source_file jo6b01553_si_001.cif
_cod_data_source_block p
_cod_original_sg_symbol_H-M 'P 21'
_cod_database_code 4037116
_shelx_space_group_comment
;
The symmetry employed for this shelxl refinement is uniquely defined
by the following loop, which should always be used as a source of
symmetry information in preference to the above space-group names.
They are only intended as comments.
;
_shelxl_version_number 2014-3

loop_
_space_group_symop_operation_xyz
'x, y, z'
'-x, y+1/2, -z'

loop_
_atom_site_label
_atom_site_type_symbol
_atom_site_fract_x
_atom_site_fract_y
_atom_site_fract_z
_atom_site_U_iso_or_equiv
_atom_site_adp_type
_atom_site_occupancy
_atom_site_site_symmetry_order
_atom_site_calc_flag
_atom_site_refinement_flags_posn
_atom_site_refinement_flags_adp
C1 C 0.14866(18) 0.2977(4) -0.08836(18) 0.0662(7) Uani 1 1 d . .
H1 H 0.0982 0.2880 -0.0616 0.079 Uiso 1 1 calc R U
C2 C 0.13262(18) 0.2592(4) -0.18380(18) 0.0609(6) Uani 1 1 d . .
H2 H 0.0720 0.2225 -0.2210 0.073 Uiso 1 1 calc R U
C3 C 0.20714(17) 0.2756(3) -0.22350(16) 0.0507(5) Uani 1 1 d . .
H3 H 0.1967 0.2515 -0.2880 0.061 Uiso 1 1 calc R U
C4 C 0.29771(16) 0.3281(3) -0.16728(15) 0.0429(5) Uani 1 1 d . .
H4 H 0.3478 0.3388 -0.1946 0.051 Uiso 1 1 calc R U
C5 C 0.31488(15) 0.3649(2) -0.07099(14) 0.0376(4) Uani 1 1 d . .
C6 C 0.23881(16) 0.3504(3) -0.03211(16) 0.0511(5) Uani 1 1 d . .
H6 H 0.2485 0.3763 0.0320 0.061 Uiso 1 1 calc R U
C7 C 0.41594(14) 0.4182(2) -0.01309(13) 0.0375(4) Uani 1 1 d . .
H7A H 0.4635 0.3559 -0.0309 0.045 Uiso 1 1 calc R U
H7B H 0.4242 0.5237 -0.0308 0.045 Uiso 1 1 calc R U
C8 C 0.44388(13) 0.2739(2) 0.14452(13) 0.0339(4) Uani 1 1 d . .
C9 C 0.42124(15) 0.1256(2) 0.11057(15) 0.0381(4) Uani 1 1 d . .
H9 H 0.3985 0.1054 0.0448 0.046 Uiso 1 1 calc R U
C10 C 0.43358(15) 0.0074(2) 0.17784(15) 0.0410(4) Uani 1 1 d . .
H10 H 0.4186 -0.0937 0.1578 0.049 Uiso 1 1 calc R U
C11 C 0.46817(14) 0.0428(2) 0.27403(15) 0.0398(4) Uani 1 1 d . .
C12 C 0.49210(14) 0.1900(2) 0.30963(14) 0.0369(4) Uani 1 1 d . .
H12 H 0.5157 0.2093 0.3755 0.044 Uiso 1 1 calc R U
C13 C 0.47929(13) 0.3071(2) 0.24270(13) 0.0331(4) Uani 1 1 d . .
C14 C 0.49871(13) 0.4776(2) 0.25548(13) 0.0320(4) Uani 1 1 d . .
C15 C 0.47395(13) 0.5327(2) 0.15031(13) 0.0322(4) Uani 1 1 d . .
C16 C 0.44070(13) 0.5643(2) 0.31302(13) 0.0338(4) Uani 1 1 d . .
H16 H 0.4417 0.6743 0.2985 0.041 Uiso 1 1 calc R U
C17 C 0.33478(14) 0.5172(2) 0.29670(14) 0.0384(4) Uani 1 1 d . .
H17A H 0.3309 0.4057 0.2943 0.046 Uiso 1 1 calc R U
H17B H 0.3156 0.5506 0.3517 0.046 Uiso 1 1 calc R U
C18 C 0.26314(15) 0.5803(3) 0.20691(15) 0.0439(5) Uani 1 1 d . .
C19 C 0.0962(2) 0.5958(5) 0.1186(2) 0.0832(10) Uani 1 1 d . .
H19A H 0.0953 0.7061 0.1223 0.125 Uiso 1 1 calc R U
H19B H 0.0343 0.5557 0.1192 0.125 Uiso 1 1 calc R U
H19C H 0.1082 0.5655 0.0600 0.125 Uiso 1 1 calc R U
C20 C 0.50258(13) 0.5398(2) 0.41740(13) 0.0357(4) Uani 1 1 d . .
H20A H 0.4898 0.4392 0.4398 0.043 Uiso 1 1 calc R U
H20B H 0.4880 0.6176 0.4586 0.043 Uiso 1 1 calc R U
C21 C 0.61062(13) 0.5521(2) 0.41932(13) 0.0342(4) Uani 1 1 d . .
C22 C 0.60660(13) 0.5231(2) 0.31231(13) 0.0330(4) Uani 1 1 d . .
H22 H 0.6194 0.6220 0.2863 0.040 Uiso 1 1 calc R U
C23 C 0.67821(13) 0.4081(2) 0.29440(13) 0.0363(4) Uani 1 1 d . .
C24 C 0.73420(17) 0.2984(3) 0.17274(16) 0.0506(5) Uani 1 1 d . .
H24A H 0.7134 0.1944 0.1805 0.061 Uiso 1 1 calc R U
H24B H 0.8017 0.3102 0.2124 0.061 Uiso 1 1 calc R U
C25 C 0.7248(2) 0.3282(4) 0.06951(17) 0.0601(6) Uani 1 1 d . .
H25A H 0.6576 0.3189 0.0311 0.090 Uiso 1 1 calc R U
H25B H 0.7633 0.2547 0.0480 0.090 Uiso 1 1 calc R U
H25C H 0.7475 0.4303 0.0630 0.090 Uiso 1 1 calc R U
C26 C 0.67389(14) 0.4354(2) 0.49213(13) 0.0372(4) Uani 1 1 d . .
C27 C 0.83496(18) 0.3918(3) 0.59889(17) 0.0536(6) Uani 1 1 d . .
H27A H 0.8920 0.3731 0.5785 0.064 Uiso 1 1 calc R U
H27B H 0.8056 0.2934 0.6051 0.064 Uiso 1 1 calc R U
C28 C 0.86405(16) 0.4746(3) 0.69364(16) 0.0488(5) Uani 1 1 d . .
C29 C 0.95809(19) 0.5264(4) 0.73359(18) 0.0649(7) Uani 1 1 d . .
H29 H 1.0041 0.5088 0.7020 0.078 Uiso 1 1 calc R U
C30 C 0.9851(3) 0.6050(5) 0.8210(2) 0.0849(10) Uani 1 1 d . .
H30 H 1.0489 0.6400 0.8477 0.102 Uiso 1 1 calc R U
C31 C 0.9181(3) 0.6304(6) 0.8672(2) 0.0979(13) Uani 1 1 d . .
H31 H 0.9356 0.6838 0.9253 0.118 Uiso 1 1 calc R U
C32 C 0.8244(3) 0.5771(7) 0.8282(2) 0.1106(16) Uani 1 1 d . U
H32 H 0.7786 0.5938 0.8601 0.133 Uiso 1 1 calc R U
C33 C 0.7981(2) 0.4994(6) 0.7424(2) 0.0897(12) Uani 1 1 d . .
H33 H 0.7345 0.4629 0.7169 0.108 Uiso 1 1 calc R U
C34 C 0.64870(13) 0.7131(2) 0.45780(13) 0.0347(4) Uani 1 1 d . .
C35 C 0.72148(15) 0.9487(2) 0.43064(15) 0.0428(5) Uani 1 1 d . .
H35A H 0.6811 0.9890 0.4673 0.051 Uiso 1 1 calc R U
H35B H 0.7094 1.0102 0.3726 0.051 Uiso 1 1 calc R U
C36 C 0.82722(15) 0.9636(2) 0.48958(15) 0.0407(4) Uani 1 1 d . .
C37 C 0.88935(16) 1.0515(3) 0.45515(17) 0.0512(5) Uani 1 1 d . .
H37 H 0.8658 1.0970 0.3946 0.061 Uiso 1 1 calc R U
C38 C 0.98619(17) 1.0727(3) 0.5097(2) 0.0601(6) Uani 1 1 d . .
H38 H 1.0270 1.1330 0.4860 0.072 Uiso 1 1 calc R U
C39 C 1.02192(17) 1.0043(3) 0.5989(2) 0.0605(7) Uani 1 1 d . .
H39 H 1.0872 1.0163 0.6351 0.073 Uiso 1 1 calc R U
C40 C 0.96016(19) 0.9179(4) 0.63404(19) 0.0632(7) Uani 1 1 d . .
H40 H 0.9839 0.8724 0.6945 0.076 Uiso 1 1 calc R U
C41 C 0.86309(17) 0.8983(3) 0.58008(17) 0.0528(5) Uani 1 1 d . .
H41 H 0.8219 0.8408 0.6049 0.063 Uiso 1 1 calc R U
F1 F 0.48015(10) -0.07263(14) 0.34020(9) 0.0534(3) Uani 1 1 d . .
N1 N 0.43708(11) 0.41058(19) 0.09080(11) 0.0338(3) Uani 1 1 d . .
O1 O 0.48698(10) 0.66174(15) 0.12434(9) 0.0376(3) Uani 1 1 d . .
O2 O 0.28128(13) 0.6593(3) 0.14827(13) 0.0706(5) Uani 1 1 d . .
O3 O 0.17270(12) 0.5356(3) 0.20024(14) 0.0709(5) Uani 1 1 d . .
O4 O 0.67278(10) 0.40889(17) 0.20157(10) 0.0427(3) Uani 1 1 d . .
O5 O 0.73019(13) 0.3227(2) 0.35238(11) 0.0625(5) Uani 1 1 d . .
O6 O 0.63765(11) 0.76288(18) 0.53014(10) 0.0452(3) Uani 1 1 d . .
O7 O 0.69337(10) 0.78835(16) 0.40358(9) 0.0386(3) Uani 1 1 d . .
O8 O 0.76493(11) 0.48741(18) 0.52811(11) 0.0477(4) Uani 1 1 d . .
O9 O 0.64428(11) 0.31780(18) 0.51496(12) 0.0502(4) Uani 1 1 d . .

loop_
_atom_site_aniso_label
_atom_site_aniso_U_11
_atom_site_aniso_U_22
_atom_site_aniso_U_33
_atom_site_aniso_U_23
_atom_site_aniso_U_13
_atom_site_aniso_U_12
C1 0.0448(12) 0.105(2) 0.0502(13) -0.0062(14) 0.0164(10) -0.0144(14)
C2 0.0451(12) 0.0818(18) 0.0495(13) -0.0082(12) 0.0054(10) -0.0134(12)
C3 0.0523(12) 0.0589(14) 0.0365(10) -0.0067(10) 0.0073(9) -0.0018(11)
C4 0.0452(10) 0.0457(12) 0.0370(10) -0.0017(8) 0.0117(8) 0.0011(9)
C5 0.0416(10) 0.0349(10) 0.0345(9) 0.0001(7) 0.0090(8) 0.0020(8)
C6 0.0456(11) 0.0693(16) 0.0381(11) -0.0056(10) 0.0126(9) -0.0042(10)
C7 0.0419(10) 0.0398(10) 0.0319(9) 0.0001(8) 0.0131(7) -0.0007(8)
C8 0.0334(9) 0.0329(10) 0.0359(9) -0.0009(8) 0.0114(7) 0.0004(7)
C9 0.0410(10) 0.0347(10) 0.0375(10) -0.0060(8) 0.0107(8) -0.0014(8)
C10 0.0441(10) 0.0282(10) 0.0493(12) -0.0052(8) 0.0126(9) -0.0019(8)
C11 0.0431(10) 0.0303(10) 0.0453(10) 0.0059(8) 0.0126(8) 0.0008(8)
C12 0.0410(9) 0.0332(10) 0.0361(10) 0.0004(8) 0.0113(8) 0.0005(8)
C13 0.0324(8) 0.0294(9) 0.0373(9) -0.0009(7) 0.0105(7) 0.0000(7)
C14 0.0359(9) 0.0285(9) 0.0316(9) -0.0011(7) 0.0105(7) 0.0006(7)
C15 0.0326(8) 0.0302(9) 0.0346(9) -0.0003(7) 0.0115(7) 0.0015(7)
C16 0.0391(9) 0.0294(9) 0.0332(9) -0.0010(7) 0.0118(7) 0.0008(7)
C17 0.0405(10) 0.0375(10) 0.0388(10) 0.0014(8) 0.0147(8) 0.0020(8)
C18 0.0420(11) 0.0495(12) 0.0407(11) -0.0003(9) 0.0138(9) 0.0081(9)
C19 0.0426(13) 0.126(3) 0.0700(18) 0.0198(19) 0.0019(12) 0.0142(16)
C20 0.0401(9) 0.0345(9) 0.0338(9) -0.0026(8) 0.0133(7) -0.0030(8)
C21 0.0390(9) 0.0320(10) 0.0315(9) -0.0022(7) 0.0107(7) -0.0016(8)
C22 0.0386(9) 0.0286(9) 0.0317(9) -0.0010(7) 0.0107(7) -0.0027(7)
C23 0.0359(9) 0.0370(10) 0.0354(9) -0.0035(8) 0.0101(7) -0.0013(8)
C24 0.0533(12) 0.0547(14) 0.0458(12) -0.0055(10) 0.0185(9) 0.0142(11)
C25 0.0678(15) 0.0706(17) 0.0471(13) -0.0041(12) 0.0253(11) 0.0164(13)
C26 0.0435(10) 0.0361(11) 0.0326(9) -0.0032(8) 0.0127(8) -0.0008(8)
C27 0.0512(12) 0.0475(13) 0.0523(13) 0.0035(10) 0.0018(10) 0.0065(10)
C28 0.0449(11) 0.0545(13) 0.0418(11) 0.0093(10) 0.0061(9) 0.0071(10)
C29 0.0526(13) 0.090(2) 0.0479(13) 0.0021(13) 0.0090(10) -0.0057(13)
C30 0.076(2) 0.105(3) 0.0559(16) -0.0048(17) -0.0044(14) -0.0213(18)
C31 0.110(3) 0.122(3) 0.0500(16) -0.0204(18) 0.0076(18) 0.022(2)
C32 0.078(2) 0.189(5) 0.0639(19) -0.024(3) 0.0212(16) 0.025(3)
C33 0.0521(15) 0.157(4) 0.0577(16) -0.0071(19) 0.0136(12) 0.0043(19)
C34 0.0356(9) 0.0362(10) 0.0310(9) -0.0029(7) 0.0084(7) 0.0006(7)
C35 0.0465(11) 0.0336(11) 0.0450(11) -0.0022(8) 0.0095(9) -0.0048(8)
C36 0.0437(10) 0.0347(10) 0.0437(11) -0.0076(8) 0.0138(8) -0.0028(8)
C37 0.0503(11) 0.0481(12) 0.0558(13) 0.0027(11) 0.0171(10) -0.0032(10)
C38 0.0471(13) 0.0584(15) 0.0773(17) -0.0026(13) 0.0230(11) -0.0097(11)
C39 0.0424(12) 0.0619(16) 0.0705(16) -0.0148(13) 0.0077(11) -0.0054(11)
C40 0.0568(14) 0.0712(17) 0.0513(13) -0.0002(13) 0.0018(11) -0.0054(13)
C41 0.0509(12) 0.0557(14) 0.0493(12) 0.0001(11) 0.0116(10) -0.0085(10)
F1 0.0724(8) 0.0299(6) 0.0521(7) 0.0072(5) 0.0110(6) -0.0040(6)
N1 0.0380(8) 0.0307(8) 0.0321(7) 0.0001(6) 0.0098(6) 0.0000(6)
O1 0.0463(7) 0.0314(7) 0.0357(7) 0.0028(5) 0.0134(6) -0.0014(5)
O2 0.0530(9) 0.1033(15) 0.0552(10) 0.0339(10) 0.0164(8) 0.0130(10)
O3 0.0391(8) 0.0991(15) 0.0682(11) 0.0246(11) 0.0073(7) 0.0034(9)
O4 0.0493(8) 0.0436(8) 0.0374(7) -0.0009(6) 0.0165(6) 0.0094(6)
O5 0.0659(10) 0.0787(12) 0.0413(8) 0.0033(8) 0.0141(7) 0.0348(10)
O6 0.0526(8) 0.0451(8) 0.0404(8) -0.0116(6) 0.0183(6) -0.0066(6)
O7 0.0446(7) 0.0335(7) 0.0379(7) -0.0044(6) 0.0129(6) -0.0065(6)
O8 0.0456(8) 0.0438(8) 0.0446(8) 0.0047(6) 0.0008(6) -0.0022(6)
O9 0.0509(8) 0.0413(8) 0.0555(9) 0.0112(7) 0.0123(7) -0.0019(6)

loop_
_atom_type_symbol
_atom_type_description
_atom_type_scat_dispersion_real
_atom_type_scat_dispersion_imag
_atom_type_scat_source
C C 0.0181 0.0091 'International Tables Vol C Tables 4.2.6.8 and 6.1.1.4'
H H 0.0000 0.0000 'International Tables Vol C Tables 4.2.6.8 and 6.1.1.4'
F F 0.0727 0.0534 'International Tables Vol C Tables 4.2.6.8 and 6.1.1.4'
N N 0.0311 0.0180 'International Tables Vol C Tables 4.2.6.8 and 6.1.1.4'
O O 0.0492 0.0322 'International Tables Vol C Tables 4.2.6.8 and 6.1.1.4'

loop_
_geom_angle_atom_site_label_1
_geom_angle_atom_site_label_2
_geom_angle_atom_site_label_3
_geom_angle
C2 C1 C6 120.8(2)
C2 C1 H1 119.6
C6 C1 H1 119.6
C3 C2 C1 119.4(2)
C3 C2 H2 120.3
C1 C2 H2 120.3
C2 C3 C4 119.9(2)
C2 C3 H3 120.0
C4 C3 H3 120.0
C3 C4 C5 121.0(2)
C3 C4 H4 119.5
C5 C4 H4 119.5
C4 C5 C6 118.59(19)
C4 C5 C7 118.38(17)
C6 C5 C7 123.03(18)
C1 C6 C5 120.2(2)
C1 C6 H6 119.9
C5 C6 H6 119.9
N1 C7 C5 115.04(16)
N1 C7 H7A 108.5
C5 C7 H7A 108.5
N1 C7 H7B 108.5
C5 C7 H7B 108.5
H7A C7 H7B 107.5
C9 C8 C13 122.09(18)
C9 C8 N1 128.17(17)
C13 C8 N1 109.74(16)
C8 C9 C10 118.04(18)
C8 C9 H9 121.0
C10 C9 H9 121.0
C11 C10 C9 118.84(18)
C11 C10 H10 120.6
C9 C10 H10 120.6
F1 C11 C10 119.03(18)
F1 C11 C12 116.85(18)
C10 C11 C12 124.13(18)
C13 C12 C11 116.88(18)
C13 C12 H12 121.6
C11 C12 H12 121.6
C12 C13 C8 120.01(18)
C12 C13 C14 131.04(18)
C8 C13 C14 108.94(16)
C13 C14 C15 101.87(15)
C13 C14 C16 115.71(15)
C15 C14 C16 113.01(15)
C13 C14 C22 115.37(15)
C15 C14 C22 109.49(14)
C16 C14 C22 101.70(14)
O1 C15 N1 125.70(17)
O1 C15 C14 125.91(17)
N1 C15 C14 108.36(15)
C20 C16 C17 111.42(15)
C20 C16 C14 103.12(14)
C17 C16 C14 117.74(15)
C20 C16 H16 108.0
C17 C16 H16 108.0
C14 C16 H16 108.0
C18 C17 C16 114.97(17)
C18 C17 H17A 108.5
C16 C17 H17A 108.5
C18 C17 H17B 108.5
C16 C17 H17B 108.5
H17A C17 H17B 107.5
O2 C18 O3 123.0(2)
O2 C18 C17 126.6(2)
O3 C18 C17 110.44(19)
O3 C19 H19A 109.5
O3 C19 H19B 109.5
H19A C19 H19B 109.5
O3 C19 H19C 109.5
H19A C19 H19C 109.5
H19B C19 H19C 109.5
C16 C20 C21 106.32(14)
C16 C20 H20A 110.5
C21 C20 H20A 110.5
C16 C20 H20B 110.5
C21 C20 H20B 110.5
H20A C20 H20B 108.7
C34 C21 C26 106.11(14)
C34 C21 C20 108.08(15)
C26 C21 C20 109.98(15)
C34 C21 C22 114.07(15)
C26 C21 C22 114.32(15)
C20 C21 C22 104.15(14)
C23 C22 C21 117.50(15)
C23 C22 C14 110.99(15)
C21 C22 C14 106.99(14)
C23 C22 H22 106.9
C21 C22 H22 106.9
C14 C22 H22 106.9
O5 C23 O4 123.23(18)
O5 C23 C22 126.60(18)
O4 C23 C22 110.10(16)
O4 C24 C25 107.74(19)
O4 C24 H24A 110.2
C25 C24 H24A 110.2
O4 C24 H24B 110.2
C25 C24 H24B 110.2
H24A C24 H24B 108.5
C24 C25 H25A 109.5
C24 C25 H25B 109.5
H25A C25 H25B 109.5
C24 C25 H25C 109.5
H25A C25 H25C 109.5
H25B C25 H25C 109.5
O9 C26 O8 125.01(19)
O9 C26 C21 124.62(17)
O8 C26 C21 110.33(16)
O8 C27 C28 108.27(19)
O8 C27 H27A 110.0
C28 C27 H27A 110.0
O8 C27 H27B 110.0
C28 C27 H27B 110.0
H27A C27 H27B 108.4
C33 C28 C29 118.7(3)
C33 C28 C27 120.9(2)
C29 C28 C27 120.4(2)
C28 C29 C30 120.5(3)
C28 C29 H29 119.7
C30 C29 H29 119.7
C31 C30 C29 119.7(3)
C31 C30 H30 120.2
C29 C30 H30 120.2
C30 C31 C32 120.0(3)
C30 C31 H31 120.0
C32 C31 H31 120.0
C33 C32 C31 120.2(3)
C33 C32 H32 119.9
C31 C32 H32 119.9
C32 C33 C28 120.9(3)
C32 C33 H33 119.6
C28 C33 H33 119.6
O6 C34 O7 124.52(18)
O6 C34 C21 121.26(17)
O7 C34 C21 114.22(15)
O7 C35 C36 112.36(17)
O7 C35 H35A 109.1
C36 C35 H35A 109.1
O7 C35 H35B 109.1
C36 C35 H35B 109.1
H35A C35 H35B 107.9
C41 C36 C37 118.8(2)
C41 C36 C35 121.53(19)
C37 C36 C35 119.59(19)
C36 C37 C38 120.9(2)
C36 C37 H37 119.6
C38 C37 H37 119.6
C39 C38 C37 119.9(2)
C39 C38 H38 120.0
C37 C38 H38 120.0
C38 C39 C40 119.4(2)
C38 C39 H39 120.3
C40 C39 H39 120.3
C39 C40 C41 120.6(2)
C39 C40 H40 119.7
C41 C40 H40 119.7
C36 C41 C40 120.3(2)
C36 C41 H41 119.9
C40 C41 H41 119.9
C15 N1 C8 110.73(14)
C15 N1 C7 122.75(16)
C8 N1 C7 125.09(16)
C18 O3 C19 115.6(2)
C23 O4 C24 116.23(16)
C34 O7 C35 116.60(15)
C26 O8 C27 117.78(17)

loop_
_geom_bond_atom_site_label_1
_geom_bond_atom_site_label_2
_geom_bond_distance
C1 C2 1.380(4)
C1 C6 1.381(3)
C1 H1 0.9300
C2 C3 1.376(4)
C2 H2 0.9300
C3 C4 1.385(3)
C3 H3 0.9300
C4 C5 1.386(3)
C4 H4 0.9300
C5 C6 1.387(3)
C5 C7 1.511(3)
C6 H6 0.9300
C7 N1 1.452(2)
C7 H7A 0.9700
C7 H7B 0.9700
C8 C9 1.383(3)
C8 C13 1.394(3)
C8 N1 1.409(3)
C9 C10 1.393(3)
C9 H9 0.9300
C10 C11 1.371(3)
C10 H10 0.9300
C11 F1 1.366(2)
C11 C12 1.383(3)
C12 C13 1.382(3)
C12 H12 0.9300
C13 C14 1.509(3)
C14 C15 1.540(3)
C14 C16 1.551(2)
C14 C22 1.568(2)
C15 O1 1.217(2)
C15 N1 1.370(2)
C16 C20 1.522(3)
C16 C17 1.525(3)
C16 H16 0.9800
C17 C18 1.498(3)
C17 H17A 0.9700
C17 H17B 0.9700
C18 O2 1.187(3)
C18 O3 1.334(3)
C19 O3 1.447(3)
C19 H19A 0.9600
C19 H19B 0.9600
C19 H19C 0.9600
C20 C21 1.551(3)
C20 H20A 0.9700
C20 H20B 0.9700
C21 C34 1.544(3)
C21 C26 1.545(3)
C21 C22 1.565(2)
C22 C23 1.516(3)
C22 H22 0.9800
C23 O5 1.197(3)
C23 O4 1.332(2)
C24 O4 1.453(2)
C24 C25 1.492(3)
C24 H24A 0.9700
C24 H24B 0.9700
C25 H25A 0.9600
C25 H25B 0.9600
C25 H25C 0.9600
C26 O9 1.194(3)
C26 O8 1.331(2)
C27 O8 1.459(3)
C27 C28 1.499(3)
C27 H27A 0.9700
C27 H27B 0.9700
C28 C33 1.369(4)
C28 C29 1.373(4)
C29 C30 1.392(4)
C29 H29 0.9300
C30 C31 1.355(5)
C30 H30 0.9300
C31 C32 1.373(6)
C31 H31 0.9300
C32 C33 1.368(5)
C32 H32 0.9300
C33 H33 0.9300
C34 O6 1.196(2)
C34 O7 1.335(2)
C35 O7 1.471(2)
C35 C36 1.504(3)
C35 H35A 0.9700
C35 H35B 0.9700
C36 C41 1.382(3)
C36 C37 1.384(3)
C37 C38 1.387(3)
C37 H37 0.9300
C38 C39 1.377(4)
C38 H38 0.9300
C39 C40 1.379(4)
C39 H39 0.9300
C40 C41 1.386(3)
C40 H40 0.9300
C41 H41 0.9300

loop_
_geom_torsion_atom_site_label_1
_geom_torsion_atom_site_label_2
_geom_torsion_atom_site_label_3
_geom_torsion_atom_site_label_4
_geom_torsion
C6 C1 C2 C3 -0.8(5)
C1 C2 C3 C4 1.0(4)
C2 C3 C4 C5 -0.1(4)
C3 C4 C5 C6 -1.0(3)
C3 C4 C5 C7 178.7(2)
C2 C1 C6 C5 -0.3(5)
C4 C5 C6 C1 1.2(4)
C7 C5 C6 C1 -178.5(3)
C4 C5 C7 N1 -162.46(18)
C6 C5 C7 N1 17.2(3)
C13 C8 C9 C10 0.8(3)
N1 C8 C9 C10 -179.79(18)
C8 C9 C10 C11 -0.6(3)
C9 C10 C11 F1 179.85(18)
C9 C10 C11 C12 0.0(3)
F1 C11 C12 C13 -179.52(17)
C10 C11 C12 C13 0.3(3)
C11 C12 C13 C8 -0.1(3)
C11 C12 C13 C14 -179.13(19)
C9 C8 C13 C12 -0.5(3)
N1 C8 C13 C12 -179.99(16)
C9 C8 C13 C14 178.74(17)
N1 C8 C13 C14 -0.8(2)
C12 C13 C14 C15 176.36(19)
C8 C13 C14 C15 -2.76(18)
C12 C13 C14 C16 -60.6(3)
C8 C13 C14 C16 120.24(17)
C12 C13 C14 C22 57.9(3)
C8 C13 C14 C22 -121.24(17)
C13 C14 C15 O1 -173.00(17)
C16 C14 C15 O1 62.2(2)
C22 C14 C15 O1 -50.4(2)
C13 C14 C15 N1 5.44(18)
C16 C14 C15 N1 -119.37(16)
C22 C14 C15 N1 128.04(15)
C13 C14 C16 C20 84.51(18)
C15 C14 C16 C20 -158.58(15)
C22 C14 C16 C20 -41.31(17)
C13 C14 C16 C17 -38.6(2)
C15 C14 C16 C17 78.3(2)
C22 C14 C16 C17 -164.42(16)
C20 C16 C17 C18 162.06(17)
C14 C16 C17 C18 -79.1(2)
C16 C17 C18 O2 1.4(3)
C16 C17 C18 O3 -178.61(19)
C17 C16 C20 C21 166.24(16)
C14 C16 C20 C21 39.02(19)
C16 C20 C21 C34 101.47(17)
C16 C20 C21 C26 -143.12(16)
C16 C20 C21 C22 -20.2(2)
C34 C21 C22 C23 110.81(18)
C26 C21 C22 C23 -11.6(2)
C20 C21 C22 C23 -131.60(17)
C34 C21 C22 C14 -123.64(16)
C26 C21 C22 C14 113.99(17)
C20 C21 C22 C14 -6.05(19)
C13 C14 C22 C23 32.4(2)
C15 C14 C22 C23 -81.72(18)
C16 C14 C22 C23 158.49(15)
C13 C14 C22 C21 -96.94(18)
C15 C14 C22 C21 148.90(15)
C16 C14 C22 C21 29.11(18)
C21 C22 C23 O5 9.7(3)
C14 C22 C23 O5 -113.9(2)
C21 C22 C23 O4 -173.27(16)
C14 C22 C23 O4 63.2(2)
C34 C21 C26 O9 143.3(2)
C20 C21 C26 O9 26.7(3)
C22 C21 C26 O9 -90.0(2)
C34 C21 C26 O8 -34.5(2)
C20 C21 C26 O8 -151.12(16)
C22 C21 C26 O8 92.15(19)
O8 C27 C28 C33 66.7(3)
O8 C27 C28 C29 -113.7(3)
C33 C28 C29 C30 -1.2(5)
C27 C28 C29 C30 179.2(3)
C28 C29 C30 C31 0.1(6)
C29 C30 C31 C32 0.7(7)
C30 C31 C32 C33 -0.5(8)
C31 C32 C33 C28 -0.6(7)
C29 C28 C33 C32 1.4(6)
C27 C28 C33 C32 -179.0(4)
C26 C21 C34 O6 -68.4(2)
C20 C21 C34 O6 49.5(2)
C22 C21 C34 O6 164.83(18)
C26 C21 C34 O7 111.77(17)
C20 C21 C34 O7 -130.30(16)
C22 C21 C34 O7 -15.0(2)
O7 C35 C36 C41 -64.3(3)
O7 C35 C36 C37 119.2(2)
C41 C36 C37 C38 0.7(4)
C35 C36 C37 C38 177.2(2)
C36 C37 C38 C39 0.7(4)
C37 C38 C39 C40 -1.4(4)
C38 C39 C40 C41 0.6(4)
C37 C36 C41 C40 -1.5(4)
C35 C36 C41 C40 -178.0(2)
C39 C40 C41 C36 0.8(4)
O1 C15 N1 C8 172.15(17)
C14 C15 N1 C8 -6.30(19)
O1 C15 N1 C7 5.2(3)
C14 C15 N1 C7 -173.23(15)
C9 C8 N1 C15 -174.90(18)
C13 C8 N1 C15 4.6(2)
C9 C8 N1 C7 -8.3(3)
C13 C8 N1 C7 171.11(16)
C5 C7 N1 C15 -129.03(19)
C5 C7 N1 C8 66.0(2)
O2 C18 O3 C19 -2.9(4)
C17 C18 O3 C19 177.1(3)
O5 C23 O4 C24 0.1(3)
C22 C23 O4 C24 -177.07(17)
C25 C24 O4 C23 -174.6(2)
O6 C34 O7 C35 -6.4(3)
C21 C34 O7 C35 173.43(15)
C36 C35 O7 C34 98.4(2)
O9 C26 O8 C27 1.8(3)
C21 C26 O8 C27 179.62(17)
C28 C27 O8 C26 -113.9(2)
